data_4317094
loop_
_publ_author_name
'Jennifer Schroer'
'Stefan Wagner'
'Ulrich Abram'

_publ_contact_author
;
      Ulrich Abram
      Freie Universitaet  Berlin     
      Institute of Chemistry             
      Fabeckstrasse 34-36                     
      D-14195 Berlin         
      Germany                          
;
_publ_contact_author_email abram@chemie.fu-berlin.de
_publ_contact_author_fax '0049 (0)30 838 52676'
_publ_contact_author_phone '0049 (0)30 838 54002'
_publ_section_title
;
 Rhenium Complexes with 2-(Diphenylphosphinomethyl)aniline: Formation of a
 Cyclic, Trinuclear Oxorhenium(V) Core
;
_journal_name_full 'Inorganic Chemistry'
_journal_page_first 10694
_journal_page_last 10701
_journal_paper_doi 10.1021/ic101792j
_journal_volume 49
_journal_year 2010
_chemical_formula_moiety
;
C38 H36 N2 O2 P2 Re, C37 H34 N2 O2 P2 Re, 2.5(C H2 Cl2), 2(Cl)
;
_chemical_formula_sum 'C77.5 H75 Cl7 N4 O4 P4 Re2'
_chemical_formula_weight 1870.85
_chemical_name_common '[ReO2(H2L2)2]Cl,[ReO2(H2L1)H2L2]Cl*2.5CH2Cl2'
_chemical_name_systematic
;
 ?
;
_space_group_IT_number 2
_symmetry_cell_setting triclinic
_symmetry_space_group_name_Hall '-P 1'
_symmetry_space_group_name_H-M 'P -1'
_atom_sites_solution_hydrogens geom
_atom_sites_solution_primary heavy
_atom_sites_solution_secondary difmap
_audit_creation_method SHELXL-97
_cell_angle_alpha 84.050(10)
_cell_angle_beta 77.870(10)
_cell_angle_gamma 61.740(10)
_cell_formula_units_Z 2
_cell_length_a 15.047(2)
_cell_length_b 15.087(2)
_cell_length_c 20.609(2)
_cell_measurement_reflns_used 34643
_cell_measurement_temperature 200(2)
_cell_measurement_theta_max 29.59
_cell_measurement_theta_min 2.05
_cell_volume 4028.8(9)
_computing_cell_refinement 'STOE X-AREA'
_computing_data_collection 'STOE X-AREA'
_computing_data_reduction 'STOE X-RED'
_computing_molecular_graphics Ortep3
_computing_publication_material WinGX
_computing_structure_refinement 'SHELXL-97 (Sheldrick, 1997)'
_computing_structure_solution 'SHELXS-97 (Sheldrick, 1997)'
_diffrn_ambient_temperature 200(2)
_diffrn_detector_area_resol_mean 6.67
_diffrn_measured_fraction_theta_full 0.991
_diffrn_measured_fraction_theta_max 0.991
_diffrn_measurement_device_type 'STOE IPDS 2T'
_diffrn_measurement_method 'rotation method'
_diffrn_radiation_monochromator graphite
_diffrn_radiation_source 'fine-focus sealed tube'
_diffrn_radiation_type MoK\a
_diffrn_radiation_wavelength 0.71073
_diffrn_reflns_av_R_equivalents 0.0724
_diffrn_reflns_av_sigmaI/netI 0.0746
_diffrn_reflns_limit_h_max 18
_diffrn_reflns_limit_h_min -19
_diffrn_reflns_limit_k_max 19
_diffrn_reflns_limit_k_min -18
_diffrn_reflns_limit_l_max 26
_diffrn_reflns_limit_l_min -26
_diffrn_reflns_number 34966
_diffrn_reflns_theta_full 27.00
_diffrn_reflns_theta_max 27.00
_diffrn_reflns_theta_min 1.70
_diffrn_standards_decay_% 0.1
_exptl_absorpt_coefficient_mu 3.362
_exptl_absorpt_correction_T_max 0.5297
_exptl_absorpt_correction_T_min 0.3436
_exptl_absorpt_correction_type integration
_exptl_absorpt_process_details X-Red32
_exptl_crystal_colour yellow
_exptl_crystal_density_diffrn 1.542
_exptl_crystal_density_method 'not measured'
_exptl_crystal_description block
_exptl_crystal_F_000 1858
_exptl_crystal_size_max 0.4
_exptl_crystal_size_mid 0.3
_exptl_crystal_size_min 0.29
_refine_diff_density_max 5.195
_refine_diff_density_min -2.047
_refine_diff_density_rms 0.338
_refine_ls_extinction_coef 0.0074(4)
_refine_ls_extinction_expression Fc^*^=kFc[1+0.001xFc^2^\l^3^/sin(2\q)]^-1/4^
_refine_ls_extinction_method SHELXL
_refine_ls_goodness_of_fit_ref 0.961
_refine_ls_hydrogen_treatment constr
_refine_ls_matrix_type full
_refine_ls_number_parameters 899
_refine_ls_number_reflns 17415
_refine_ls_number_restraints 0
_refine_ls_restrained_S_all 0.961
_refine_ls_R_factor_all 0.0835
_refine_ls_R_factor_gt 0.0594
_refine_ls_shift/su_max 0.008
_refine_ls_shift/su_mean 0.000
_refine_ls_structure_factor_coef Fsqd
_refine_ls_weighting_details 'calc w=1/[\s^2^(Fo^2^)+(0.1312P)^2^+0.0000P] where P=(Fo^2^+2Fc^2^)/3'
_refine_ls_weighting_scheme calc
_refine_ls_wR_factor_gt 0.1672
_refine_ls_wR_factor_ref 0.1841
_reflns_number_gt 12295
_reflns_number_total 17415
_reflns_threshold_expression >2sigma(I)
_cod_data_source_file ic101792j_si_002_4.cif
_cod_data_source_block jsrehl1pn
_cod_depositor_comments
;
The following automatic conversions were performed:

'_atom_sites_solution_primary' value 'heavy atom' was changed to
'heavy'.

Automatic conversion script
Id: cif_fix_values 6452 2018-10-05 10:23:21Z andrius 
;
_cod_original_formula_sum 'C77.50 H75 Cl7 N4 O4 P4 Re2'
_cod_database_code 4317094

loop_
_symmetry_equiv_pos_as_xyz
'x, y, z'
'-x, -y, -z'

loop_
_atom_site_label
_atom_site_type_symbol
_atom_site_fract_x
_atom_site_fract_y
_atom_site_fract_z
_atom_site_U_iso_or_equiv
_atom_site_adp_type
_atom_site_occupancy
_atom_site_symmetry_multiplicity
_atom_site_calc_flag
_atom_site_refinement_flags
_atom_site_disorder_assembly
_atom_site_disorder_group
Re1 Re 0.86423(2) 0.82652(2) 0.310753(14) 0.03150(12) Uani 1 1 d . . .
O101 O 0.7689(5) 0.9380(4) 0.2838(3) 0.0389(13) Uani 1 1 d . . .
O201 O 0.9613(4) 0.7082(4) 0.3318(3) 0.0357(12) Uani 1 1 d . . .
P11 P 0.97820(17) 0.89387(18) 0.31938(10) 0.0368(5) Uani 1 1 d . . .
C11 C 1.0766(8) 0.8563(8) 0.2434(4) 0.047(2) Uani 1 1 d . . .
H11A H 1.1278 0.8770 0.2458 0.056 Uiso 1 1 calc R . .
H11B H 1.1107 0.7836 0.2389 0.056 Uiso 1 1 calc R . .
C111 C 1.0265(7) 0.9051(7) 0.1841(4) 0.0406(19) Uani 1 1 d . . .
C121 C 1.0347(9) 0.9863(9) 0.1502(5) 0.056(3) Uani 1 1 d . . .
H121 H 1.0772 1.0090 0.1615 0.067 Uiso 1 1 calc R . .
C131 C 0.9812(11) 1.0327(9) 0.1006(6) 0.065(3) Uani 1 1 d . . .
H131 H 0.9902 1.0846 0.0769 0.078 Uiso 1 1 calc R . .
C141 C 0.9148(10) 1.0046(8) 0.0852(5) 0.060(3) Uani 1 1 d . . .
H141 H 0.8766 1.0390 0.0525 0.072 Uiso 1 1 calc R . .
C151 C 0.9042(8) 0.9242(8) 0.1187(5) 0.047(2) Uani 1 1 d . . .
H151 H 0.8603 0.9034 0.1073 0.057 Uiso 1 1 calc R . .
C161 C 0.9578(7) 0.8759(6) 0.1680(4) 0.0348(17) Uani 1 1 d . . .
N11 N 0.9441(5) 0.7951(5) 0.2048(3) 0.0341(14) Uani 1 1 d . . .
H11C H 1.0064 0.7416 0.2039 0.041 Uiso 1 1 calc R . .
H11D H 0.9084 0.7776 0.1834 0.041 Uiso 1 1 calc R . .
C311 C 0.9305(7) 1.0279(7) 0.3225(4) 0.0408(19) Uani 1 1 d . . .
C321 C 0.9994(9) 1.0657(8) 0.3269(5) 0.050(2) Uani 1 1 d . . .
H321 H 1.0674 1.0215 0.3296 0.060 Uiso 1 1 calc R . .
C331 C 0.9650(10) 1.1683(9) 0.3270(5) 0.057(3) Uani 1 1 d . . .
H331 H 1.0102 1.1930 0.3295 0.069 Uiso 1 1 calc R . .
C341 C 0.8656(10) 1.2336(8) 0.3235(5) 0.061(3) Uani 1 1 d . . .
H341 H 0.8429 1.3025 0.3259 0.074 Uiso 1 1 calc R . .
C351 C 0.7993(10) 1.1998(8) 0.3167(6) 0.065(3) Uani 1 1 d . . .
H351 H 0.7334 1.2455 0.3105 0.077 Uiso 1 1 calc R . .
C361 C 0.8292(8) 1.0962(8) 0.3190(5) 0.050(2) Uani 1 1 d . . .
H361 H 0.7818 1.0736 0.3182 0.060 Uiso 1 1 calc R . .
C411 C 1.0494(7) 0.8434(7) 0.3868(4) 0.0408(19) Uani 1 1 d . . .
C421 C 1.0182(9) 0.8916(8) 0.4442(4) 0.053(2) Uani 1 1 d . . .
H421 H 0.9600 0.9540 0.4498 0.064 Uiso 1 1 calc R . .
C431 C 1.0733(11) 0.8483(10) 0.4973(5) 0.066(3) Uani 1 1 d . . .
H431 H 1.0525 0.8841 0.5364 0.080 Uiso 1 1 calc R . .
C441 C 1.1553(11) 0.7560(10) 0.4916(6) 0.066(3) Uani 1 1 d . . .
H441 H 1.1899 0.7275 0.5269 0.079 Uiso 1 1 calc R . .
C451 C 1.1865(9) 0.7054(9) 0.4335(6) 0.062(3) Uani 1 1 d . . .
H451 H 1.2438 0.6424 0.4285 0.075 Uiso 1 1 calc R . .
C461 C 1.1326(9) 0.7479(8) 0.3814(5) 0.055(2) Uani 1 1 d . . .
H461 H 1.1529 0.7115 0.3425 0.065 Uiso 1 1 calc R . .
P21 P 0.76133(17) 0.85810(17) 0.42140(10) 0.0357(4) Uani 1 1 d . . .
C21 C 0.6699(7) 0.8066(8) 0.4270(4) 0.045(2) Uani 1 1 d . . .
H21A H 0.7073 0.7338 0.4297 0.054 Uiso 1 1 calc R . .
H21B H 0.6200 0.8302 0.4678 0.054 Uiso 1 1 calc R . .
C211 C 0.6132(7) 0.8347(7) 0.3697(4) 0.0409(19) Uani 1 1 d . . .
C221 C 0.5080(7) 0.8932(8) 0.3803(5) 0.050(2) Uani 1 1 d . . .
H221 H 0.4715 0.9127 0.4231 0.060 Uiso 1 1 calc R . .
C231 C 0.4573(8) 0.9224(9) 0.3279(6) 0.061(3) Uani 1 1 d . . .
H231 H 0.3865 0.9626 0.3355 0.074 Uiso 1 1 calc R . .
C241 C 0.5094(9) 0.8935(10) 0.2642(6) 0.061(3) Uani 1 1 d . . .
H241 H 0.4739 0.9125 0.2291 0.073 Uiso 1 1 calc R . .
C251 C 0.6145(7) 0.8362(8) 0.2527(5) 0.047(2) Uani 1 1 d . . .
H251 H 0.6502 0.8180 0.2096 0.056 Uiso 1 1 calc R . .
C261 C 0.6666(6) 0.8058(7) 0.3044(4) 0.0375(18) Uani 1 1 d . . .
N21 N 0.7767(5) 0.7486(5) 0.2919(3) 0.0352(14) Uani 1 1 d . . .
H21C H 0.7975 0.7289 0.2492 0.042 Uiso 1 1 calc R . .
H21D H 0.7942 0.6926 0.3172 0.042 Uiso 1 1 calc R . .
C511 C 0.8132(7) 0.8042(7) 0.4968(4) 0.0400(19) Uani 1 1 d . . .
C521 C 0.9153(7) 0.7349(8) 0.4941(5) 0.045(2) Uani 1 1 d . . .
H521 H 0.9596 0.7156 0.4534 0.054 Uiso 1 1 calc R . .
C531 C 0.9510(9) 0.6946(9) 0.5524(5) 0.055(3) Uani 1 1 d . . .
H531 H 1.0198 0.6485 0.5506 0.065 Uiso 1 1 calc R . .
C541 C 0.8877(9) 0.7208(9) 0.6115(5) 0.056(3) Uani 1 1 d . . .
H541 H 0.9130 0.6938 0.6503 0.068 Uiso 1 1 calc R . .
C551 C 0.7830(10) 0.7896(9) 0.6146(5) 0.058(3) Uani 1 1 d . . .
H551 H 0.7385 0.8074 0.6553 0.070 Uiso 1 1 calc R . .
C561 C 0.7477(9) 0.8295(8) 0.5572(4) 0.052(2) Uani 1 1 d . . .
H561 H 0.6785 0.8744 0.5589 0.063 Uiso 1 1 calc R . .
C611 C 0.6867(7) 0.9924(6) 0.4389(4) 0.0395(19) Uani 1 1 d . . .
C621 C 0.7151(7) 1.0393(8) 0.4780(5) 0.050(2) Uani 1 1 d . . .
H621 H 0.7698 1.0003 0.4997 0.060 Uiso 1 1 calc R . .
C631 C 0.6660(10) 1.1412(9) 0.4862(6) 0.062(3) Uani 1 1 d . . .
H631 H 0.6863 1.1705 0.5137 0.075 Uiso 1 1 calc R . .
C641 C 0.5867(9) 1.1999(8) 0.4536(6) 0.066(3) Uani 1 1 d . . .
H641 H 0.5536 1.2694 0.4587 0.079 Uiso 1 1 calc R . .
C651 C 0.5551(9) 1.1564(8) 0.4129(5) 0.056(3) Uani 1 1 d . . .
H651 H 0.4998 1.1961 0.3918 0.068 Uiso 1 1 calc R . .
C661 C 0.6074(8) 1.0532(8) 0.4044(5) 0.054(2) Uani 1 1 d . . .
H661 H 0.5896 1.0238 0.3753 0.065 Uiso 1 1 calc R . .
Cl1 Cl 0.85300(17) 0.69083(17) 0.12897(10) 0.0433(5) Uani 1 1 d . . .
Re2 Re 0.17108(2) 0.47877(2) 0.208180(14) 0.03130(12) Uani 1 1 d . . .
O102 O 0.1221(4) 0.6111(5) 0.1986(3) 0.0371(13) Uani 1 1 d . . .
O202 O 0.2137(5) 0.3490(5) 0.2224(3) 0.0412(14) Uani 1 1 d . . .
P12 P 0.31966(17) 0.46140(19) 0.24687(12) 0.0419(5) Uani 1 1 d . . .
C112 C 0.2801(7) 0.4533(7) 0.3364(5) 0.044(2) Uani 1 1 d . . .
C122 C 0.3459(8) 0.4221(8) 0.3816(5) 0.050(2) Uani 1 1 d . . .
H122 H 0.4153 0.4029 0.3668 0.060 Uiso 1 1 calc R . .
C132 C 0.3085(9) 0.4196(9) 0.4488(5) 0.059(3) Uani 1 1 d . . .
H132 H 0.3539 0.3969 0.4783 0.071 Uiso 1 1 calc R . .
C142 C 0.2083(10) 0.4490(9) 0.4728(5) 0.062(3) Uani 1 1 d . . .
H142 H 0.1845 0.4500 0.5183 0.074 Uiso 1 1 calc R . .
C152 C 0.1406(8) 0.4780(8) 0.4287(4) 0.049(2) Uani 1 1 d . . .
H152 H 0.0718 0.4955 0.4444 0.059 Uiso 1 1 calc R . .
C162 C 0.1762(6) 0.4805(6) 0.3614(4) 0.0351(17) Uani 1 1 d . . .
N12 N 0.1063(5) 0.5086(5) 0.3146(3) 0.0331(14) Uani 1 1 d . . .
H12A H 0.0636 0.5750 0.3192 0.040 Uiso 1 1 calc R . .
H12B H 0.0678 0.4767 0.3273 0.040 Uiso 1 1 calc R . .
C312 C 0.3447(8) 0.5666(9) 0.2332(5) 0.054(2) Uani 1 1 d . . .
C322 C 0.3696(10) 0.6076(10) 0.2799(7) 0.068(3) Uani 1 1 d . . .
H322 H 0.3760 0.5783 0.3218 0.082 Uiso 1 1 calc R . .
C332 C 0.3847(12) 0.6915(14) 0.2645(8) 0.088(4) Uani 1 1 d . . .
H332 H 0.4023 0.7161 0.2966 0.105 Uiso 1 1 calc R . .
C342 C 0.3755(12) 0.7393(12) 0.2061(9) 0.088(4) Uani 1 1 d . . .
H342 H 0.3846 0.7965 0.1978 0.106 Uiso 1 1 calc R . .
C352 C 0.3523(14) 0.7004(14) 0.1592(9) 0.099(5) Uani 1 1 d . . .
H352 H 0.3472 0.7306 0.1175 0.119 Uiso 1 1 calc R . .
C362 C 0.3359(13) 0.6168(12) 0.1724(7) 0.082(4) Uani 1 1 d . . .
H362 H 0.3184 0.5934 0.1396 0.098 Uiso 1 1 calc R . .
C412 C 0.4436(7) 0.3474(7) 0.2302(4) 0.045(2) Uani 1 1 d . . .
C422 C 0.5340(8) 0.3507(10) 0.2046(6) 0.064(3) Uani 1 1 d . . .
H422 H 0.5345 0.4119 0.1938 0.077 Uiso 1 1 calc R . .
C432 C 0.6242(10) 0.2611(13) 0.1950(8) 0.090(5) Uani 1 1 d . . .
H432 H 0.6861 0.2624 0.1785 0.108 Uiso 1 1 calc R . .
C442 C 0.6241(10) 0.1695(12) 0.2097(7) 0.085(4) Uani 1 1 d . . .
H442 H 0.6855 0.1101 0.2023 0.102 Uiso 1 1 calc R . .
C452 C 0.5365(11) 0.1658(10) 0.2342(7) 0.072(3) Uani 1 1 d . . .
H452 H 0.5371 0.1041 0.2449 0.087 Uiso 1 1 calc R . .
C462 C 0.4437(9) 0.2552(9) 0.2438(6) 0.064(3) Uani 1 1 d . . .
H462 H 0.3822 0.2527 0.2592 0.077 Uiso 1 1 calc R . .
P22 P 0.21298(16) 0.46849(17) 0.08662(10) 0.0350(4) Uani 1 1 d . . .
C22 C 0.0995(7) 0.4856(7) 0.0579(4) 0.0404(19) Uani 1 1 d . . .
H22A H 0.0448 0.5533 0.0682 0.048 Uiso 1 1 calc R . .
H22B H 0.1150 0.4778 0.0101 0.048 Uiso 1 1 calc R . .
C212 C 0.0633(6) 0.4101(7) 0.0900(4) 0.0369(18) Uani 1 1 d . . .
C222 C 0.0666(7) 0.3360(8) 0.0526(5) 0.049(2) Uani 1 1 d . . .
H222 H 0.0898 0.3331 0.0069 0.059 Uiso 1 1 calc R . .
C232 C 0.0354(9) 0.2675(8) 0.0836(5) 0.054(2) Uani 1 1 d . . .
H232 H 0.0367 0.2186 0.0588 0.065 Uiso 1 1 calc R . .
C242 C 0.0011(9) 0.2715(9) 0.1536(5) 0.055(2) Uani 1 1 d . . .
H242 H -0.0198 0.2250 0.1746 0.066 Uiso 1 1 calc R . .
C252 C -0.0011(8) 0.3419(7) 0.1893(5) 0.045(2) Uani 1 1 d . . .
H252 H -0.0216 0.3428 0.2352 0.054 Uiso 1 1 calc R . .
C262 C 0.0268(6) 0.4133(7) 0.1587(4) 0.0373(18) Uani 1 1 d . . .
N22 N 0.0205(5) 0.4914(5) 0.1965(3) 0.0330(14) Uani 1 1 d . . .
H22C H -0.0162 0.4920 0.2372 0.040 Uiso 1 1 calc R . .
H22D H -0.0145 0.5509 0.1771 0.040 Uiso 1 1 calc R . .
C512 C 0.2347(7) 0.5702(7) 0.0453(4) 0.043(2) Uani 1 1 d . . .
C522 C 0.1558(8) 0.6693(7) 0.0519(4) 0.048(2) Uani 1 1 d . . .
H522 H 0.0909 0.6824 0.0753 0.057 Uiso 1 1 calc R . .
C532 C 0.1736(10) 0.7472(9) 0.0242(6) 0.065(3) Uani 1 1 d . . .
H532 H 0.1209 0.8128 0.0301 0.078 Uiso 1 1 calc R . .
C542 C 0.2693(12) 0.7300(10) -0.0129(7) 0.082(4) Uani 1 1 d . . .
H542 H 0.2794 0.7830 -0.0338 0.098 Uiso 1 1 calc R . .
C552 C 0.3466(10) 0.6354(10) -0.0179(6) 0.071(3) Uani 1 1 d . . .
H552 H 0.4113 0.6243 -0.0406 0.085 Uiso 1 1 calc R . .
C562 C 0.3331(8) 0.5527(9) 0.0101(5) 0.055(2) Uani 1 1 d . . .
H562 H 0.3876 0.4879 0.0057 0.066 Uiso 1 1 calc R . .
C612 C 0.3179(7) 0.3555(7) 0.0455(4) 0.043(2) Uani 1 1 d . . .
C622 C 0.4060(7) 0.3026(7) 0.0739(5) 0.047(2) Uani 1 1 d . . .
H622 H 0.4077 0.3216 0.1149 0.056 Uiso 1 1 calc R . .
C632 C 0.4912(8) 0.2212(8) 0.0402(6) 0.057(3) Uani 1 1 d . . .
H632 H 0.5490 0.1843 0.0595 0.069 Uiso 1 1 calc R . .
C642 C 0.4898(9) 0.1956(9) -0.0209(6) 0.062(3) Uani 1 1 d . . .
H642 H 0.5477 0.1430 -0.0440 0.074 Uiso 1 1 calc R . .
C652 C 0.4035(10) 0.2469(9) -0.0485(6) 0.068(3) Uani 1 1 d . . .
H652 H 0.4036 0.2284 -0.0903 0.082 Uiso 1 1 calc R . .
C662 C 0.3173(8) 0.3245(9) -0.0160(5) 0.057(3) Uani 1 1 d . . .
H662 H 0.2584 0.3567 -0.0346 0.068 Uiso 1 1 calc R . .
Cl2 Cl 0.87713(18) 0.50847(19) 0.34255(11) 0.0486(5) Uani 1 1 d . . .
Cl67 Cl 0.7641(7) 0.4370(7) 0.1260(4) 0.0458(19) Uiso 0.25 1 d P . .
C68 C 0.7558(15) 0.5144(15) 0.1858(9) 0.006(4) Uiso 0.25 1 d P . .
H68A H 0.7842 0.4738 0.2231 0.007 Uiso 0.25 1 calc PR . .
H68B H 0.7962 0.5487 0.1674 0.007 Uiso 0.25 1 calc PR . .
Cl69 Cl 0.6304(8) 0.6023(8) 0.2132(5) 0.051(2) Uiso 0.25 1 d P . .
Cl77 Cl 0.6050(10) 0.4326(10) 0.4304(6) 0.070(3) Uiso 0.25 1 d P . .
C78 C 0.631(2) 0.516(2) 0.3831(13) 0.027(6) Uiso 0.25 1 d P . .
H78A H 0.6314 0.5050 0.3374 0.033 Uiso 0.25 1 calc PR . .
H78B H 0.6995 0.5032 0.3859 0.033 Uiso 0.25 1 calc PR . .
Cl79 Cl 0.5474(5) 0.6405(5) 0.4023(3) 0.0220(12) Uiso 0.25 1 d P . .
Cl87 Cl 0.3828(3) 0.0774(4) 0.1322(2) 0.0977(12) Uani 1 1 d . . .
C88 C 0.2595(11) 0.1345(10) 0.1725(8) 0.083(4) Uani 1 1 d . . .
H88A H 0.2144 0.1567 0.1403 0.099 Uiso 1 1 calc R . .
H88B H 0.2476 0.1936 0.1949 0.099 Uiso 1 1 calc R . .
Cl89 Cl 0.2292(3) 0.0571(4) 0.2296(2) 0.1112(15) Uani 1 1 d . . .
Cl97 Cl 0.3585(3) 0.0327(3) -0.09617(19) 0.0967(12) Uani 1 1 d . . .
C98 C 0.2854(13) 0.0890(12) -0.0216(7) 0.085(4) Uani 1 1 d . . .
H98A H 0.2287 0.1531 -0.0302 0.102 Uiso 1 1 calc R . .
H98B H 0.3271 0.1023 0.0021 0.102 Uiso 1 1 calc R . .
Cl99 Cl 0.2373(3) 0.0159(3) 0.02778(18) 0.0801(9) Uani 1 1 d . . .

loop_
_atom_site_aniso_label
_atom_site_aniso_U_11
_atom_site_aniso_U_22
_atom_site_aniso_U_33
_atom_site_aniso_U_23
_atom_site_aniso_U_13
_atom_site_aniso_U_12
Re1 0.02939(18) 0.02657(19) 0.03319(18) -0.00176(12) -0.00678(12) -0.00797(13)
O101 0.040(3) 0.030(3) 0.042(3) 0.000(2) -0.007(2) -0.013(3)
O201 0.035(3) 0.032(3) 0.037(3) -0.003(2) -0.007(2) -0.013(3)
P11 0.0359(11) 0.0369(12) 0.0367(10) -0.0044(9) -0.0060(8) -0.0156(9)
C11 0.045(5) 0.058(6) 0.041(4) -0.006(4) -0.006(4) -0.026(5)
C111 0.048(5) 0.036(5) 0.037(4) -0.006(3) -0.006(4) -0.019(4)
C121 0.072(7) 0.065(7) 0.045(5) -0.004(5) -0.003(5) -0.046(6)
C131 0.100(10) 0.048(6) 0.061(6) 0.005(5) -0.006(6) -0.049(7)
C141 0.088(9) 0.045(6) 0.050(5) 0.016(4) -0.022(5) -0.031(6)
C151 0.046(5) 0.048(6) 0.046(5) 0.000(4) -0.012(4) -0.018(4)
C161 0.039(4) 0.026(4) 0.032(4) -0.002(3) -0.002(3) -0.011(3)
N11 0.031(3) 0.030(4) 0.034(3) -0.001(3) -0.006(3) -0.008(3)
C311 0.050(5) 0.034(5) 0.039(4) -0.001(3) -0.008(4) -0.019(4)
C321 0.058(6) 0.050(6) 0.049(5) 0.001(4) -0.012(4) -0.030(5)
C331 0.086(8) 0.054(7) 0.052(5) -0.005(5) -0.016(5) -0.046(6)
C341 0.084(8) 0.030(5) 0.064(6) 0.003(4) -0.009(6) -0.024(6)
C351 0.063(7) 0.038(6) 0.082(8) -0.005(5) -0.014(6) -0.013(5)
C361 0.045(5) 0.039(5) 0.066(6) -0.011(4) 0.002(4) -0.022(4)
C411 0.045(5) 0.036(5) 0.044(4) -0.003(4) -0.013(4) -0.019(4)
C421 0.075(7) 0.049(6) 0.039(5) 0.000(4) -0.013(5) -0.030(6)
C431 0.108(10) 0.062(8) 0.048(5) -0.003(5) -0.024(6) -0.050(8)
C441 0.082(9) 0.070(8) 0.057(6) 0.014(5) -0.036(6) -0.038(7)
C451 0.054(6) 0.057(7) 0.065(6) 0.008(5) -0.024(5) -0.013(5)
C461 0.059(6) 0.055(6) 0.045(5) -0.002(4) -0.015(4) -0.020(5)
P21 0.0340(11) 0.0321(11) 0.0341(10) -0.0009(8) -0.0061(8) -0.0097(9)
C21 0.045(5) 0.053(6) 0.041(4) 0.011(4) -0.012(4) -0.025(5)
C211 0.035(4) 0.041(5) 0.048(5) -0.001(4) -0.010(4) -0.017(4)
C221 0.032(5) 0.048(6) 0.064(6) -0.010(5) 0.002(4) -0.016(4)
C231 0.038(5) 0.063(7) 0.082(8) 0.001(6) -0.017(5) -0.020(5)
C241 0.048(6) 0.071(8) 0.067(7) 0.004(6) -0.021(5) -0.027(6)
C251 0.038(5) 0.053(6) 0.046(5) -0.001(4) -0.015(4) -0.015(4)
C261 0.033(4) 0.034(4) 0.044(4) -0.001(3) -0.009(3) -0.012(4)
N21 0.034(4) 0.031(4) 0.039(3) 0.001(3) -0.010(3) -0.014(3)
C511 0.047(5) 0.040(5) 0.035(4) 0.004(3) -0.011(4) -0.022(4)
C521 0.043(5) 0.048(6) 0.045(5) 0.005(4) -0.013(4) -0.021(4)
C531 0.063(7) 0.056(6) 0.062(6) 0.019(5) -0.033(5) -0.036(6)
C541 0.071(7) 0.065(7) 0.045(5) 0.017(5) -0.026(5) -0.038(6)
C551 0.079(8) 0.061(7) 0.039(5) 0.000(4) -0.013(5) -0.035(6)
C561 0.055(6) 0.059(6) 0.036(4) 0.002(4) -0.007(4) -0.023(5)
C611 0.033(4) 0.029(4) 0.045(4) -0.004(3) -0.001(3) -0.007(3)
C621 0.036(5) 0.053(6) 0.054(5) -0.007(4) -0.004(4) -0.016(4)
C631 0.065(7) 0.050(7) 0.073(7) -0.020(5) 0.002(6) -0.030(6)
C641 0.058(7) 0.029(5) 0.087(8) 0.000(5) 0.009(6) -0.010(5)
C651 0.061(7) 0.034(5) 0.065(6) -0.005(5) -0.011(5) -0.014(5)
C661 0.046(5) 0.046(6) 0.054(5) -0.006(4) -0.007(4) -0.008(5)
Cl1 0.0397(11) 0.0412(12) 0.0410(10) -0.0058(8) -0.0134(8) -0.0088(9)
Re2 0.02768(18) 0.02761(19) 0.03250(18) 0.00054(12) -0.00703(12) -0.00745(13)
O102 0.033(3) 0.036(3) 0.038(3) 0.000(2) -0.007(2) -0.013(3)
O202 0.038(3) 0.040(3) 0.037(3) 0.002(2) -0.007(2) -0.012(3)
P12 0.0308(11) 0.0453(14) 0.0453(12) -0.0036(10) -0.0106(9) -0.0122(10)
C112 0.034(4) 0.042(5) 0.052(5) 0.001(4) -0.012(4) -0.014(4)
C122 0.041(5) 0.051(6) 0.050(5) 0.006(4) -0.018(4) -0.012(4)
C132 0.056(6) 0.062(7) 0.058(6) 0.004(5) -0.030(5) -0.020(5)
C142 0.076(8) 0.055(7) 0.040(5) 0.005(4) -0.019(5) -0.015(6)
C152 0.050(6) 0.047(6) 0.042(5) 0.003(4) -0.011(4) -0.016(5)
C162 0.035(4) 0.027(4) 0.039(4) 0.001(3) -0.013(3) -0.009(3)
N12 0.031(3) 0.037(4) 0.031(3) 0.000(3) -0.003(3) -0.015(3)
C312 0.039(5) 0.055(6) 0.063(6) 0.005(5) -0.012(4) -0.018(5)
C322 0.066(8) 0.075(9) 0.078(8) 0.005(6) -0.018(6) -0.043(7)
C332 0.084(10) 0.115(13) 0.091(10) 0.005(9) -0.024(8) -0.066(10)
C342 0.081(10) 0.082(10) 0.126(13) 0.023(9) -0.036(9) -0.055(9)
C352 0.110(13) 0.109(13) 0.125(13) 0.041(10) -0.056(11) -0.082(12)
C362 0.111(12) 0.101(11) 0.075(8) 0.016(7) -0.028(8) -0.081(10)
C412 0.035(5) 0.045(5) 0.044(5) -0.002(4) -0.013(4) -0.007(4)
C422 0.032(5) 0.071(8) 0.063(6) -0.013(6) -0.001(4) -0.004(5)
C432 0.034(6) 0.099(12) 0.101(11) -0.016(9) -0.009(6) -0.002(7)
C442 0.046(7) 0.081(10) 0.082(9) -0.012(7) -0.015(6) 0.012(7)
C452 0.068(8) 0.052(7) 0.074(7) -0.004(6) -0.027(6) -0.003(6)
C462 0.052(6) 0.055(7) 0.063(6) 0.001(5) -0.013(5) -0.007(5)
P22 0.0311(10) 0.0329(11) 0.0319(9) 0.0006(8) -0.0047(8) -0.0082(9)
C22 0.038(5) 0.040(5) 0.033(4) 0.002(3) -0.007(3) -0.011(4)
C212 0.030(4) 0.035(4) 0.038(4) -0.003(3) -0.010(3) -0.007(3)
C222 0.042(5) 0.050(6) 0.046(5) -0.010(4) -0.016(4) -0.009(4)
C232 0.058(6) 0.051(6) 0.064(6) -0.004(5) -0.022(5) -0.028(5)
C242 0.054(6) 0.055(6) 0.064(6) -0.004(5) -0.013(5) -0.030(5)
C252 0.051(5) 0.044(5) 0.044(5) 0.002(4) -0.011(4) -0.025(4)
C262 0.033(4) 0.035(5) 0.040(4) 0.001(3) -0.011(3) -0.012(4)
N22 0.024(3) 0.035(4) 0.036(3) -0.001(3) -0.007(3) -0.009(3)
C512 0.045(5) 0.040(5) 0.039(4) 0.002(4) -0.006(4) -0.016(4)
C522 0.042(5) 0.039(5) 0.045(5) 0.003(4) 0.003(4) -0.010(4)
C532 0.074(8) 0.039(6) 0.073(7) 0.009(5) -0.010(6) -0.021(6)
C542 0.102(11) 0.053(8) 0.090(9) 0.014(6) 0.003(8) -0.047(8)
C552 0.056(7) 0.066(8) 0.079(8) 0.004(6) 0.008(6) -0.029(6)
C562 0.042(5) 0.055(6) 0.060(6) 0.008(5) -0.003(4) -0.020(5)
C612 0.043(5) 0.036(5) 0.042(4) 0.002(4) -0.004(4) -0.015(4)
C622 0.038(5) 0.038(5) 0.053(5) -0.001(4) -0.010(4) -0.008(4)
C632 0.039(5) 0.044(6) 0.070(7) -0.004(5) -0.009(5) -0.003(4)
C642 0.044(6) 0.056(7) 0.067(7) -0.017(5) 0.008(5) -0.013(5)
C652 0.067(8) 0.059(7) 0.056(6) -0.018(5) -0.004(5) -0.010(6)
C662 0.042(5) 0.061(7) 0.045(5) -0.006(5) -0.008(4) -0.005(5)
Cl2 0.0410(12) 0.0506(14) 0.0455(11) 0.0058(9) -0.0050(9) -0.0165(10)
Cl87 0.072(2) 0.123(4) 0.096(3) 0.021(2) -0.0190(19) -0.047(2)
C88 0.071(9) 0.057(8) 0.106(11) -0.016(7) -0.028(8) -0.011(7)
Cl89 0.078(3) 0.150(5) 0.104(3) 0.015(3) -0.011(2) -0.057(3)
Cl97 0.079(2) 0.072(2) 0.089(2) 0.0030(18) 0.0006(18) -0.0020(18)
C98 0.088(10) 0.089(11) 0.073(8) -0.001(7) -0.023(7) -0.032(9)
Cl99 0.069(2) 0.078(2) 0.085(2) -0.0035(17) -0.0135(16) -0.0276(17)

loop_
_atom_type_symbol
_atom_type_description
_atom_type_scat_dispersion_real
_atom_type_scat_dispersion_imag
_atom_type_scat_source
C C 0.0033 0.0016 'International Tables Vol C Tables 4.2.6.8 and 6.1.1.4'
H H 0.0000 0.0000 'International Tables Vol C Tables 4.2.6.8 and 6.1.1.4'
Cl Cl 0.1484 0.1585 'International Tables Vol C Tables 4.2.6.8 and 6.1.1.4'
N N 0.0061 0.0033 'International Tables Vol C Tables 4.2.6.8 and 6.1.1.4'
O O 0.0106 0.0060 'International Tables Vol C Tables 4.2.6.8 and 6.1.1.4'
P P 0.1023 0.0942 'International Tables Vol C Tables 4.2.6.8 and 6.1.1.4'
Re Re -1.0185 7.2310 'International Tables Vol C Tables 4.2.6.8 and 6.1.1.4'

loop_
_geom_angle_atom_site_label_1
_geom_angle_atom_site_label_2
_geom_angle_atom_site_label_3
_geom_angle
_geom_angle_site_symmetry_1
_geom_angle_site_symmetry_3
_geom_angle_publ_flag
O101 Re1 O201 174.9(3) . . ?
O101 Re1 N11 88.0(3) . . ?
O201 Re1 N11 88.1(2) . . ?
O101 Re1 N21 87.8(3) . . ?
O201 Re1 N21 88.7(3) . . ?
N11 Re1 N21 87.3(3) . . ?
O101 Re1 P11 96.2(2) . . ?
O201 Re1 P11 86.7(2) . . ?
N11 Re1 P11 85.70(19) . . ?
N21 Re1 P11 171.74(19) . . ?
O101 Re1 P21 89.1(2) . . ?
O201 Re1 P21 94.36(19) . . ?
N11 Re1 P21 173.01(19) . . ?
N21 Re1 P21 86.26(18) . . ?
P11 Re1 P21 100.96(7) . . ?
C311 P11 C411 104.9(4) . . ?
C311 P11 C11 103.6(5) . . ?
C411 P11 C11 104.9(4) . . ?
C311 P11 Re1 120.0(3) . . ?
C411 P11 Re1 115.5(3) . . ?
C11 P11 Re1 106.4(3) . . ?
C111 C11 P11 109.3(7) . . ?
C121 C111 C161 118.3(8) . . ?
C121 C111 C11 122.8(9) . . ?
C161 C111 C11 118.3(8) . . ?
C131 C121 C111 120.4(10) . . ?
C141 C131 C121 121.2(10) . . ?
C131 C141 C151 119.8(10) . . ?
C161 C151 C141 120.1(10) . . ?
C151 C161 C111 120.2(8) . . ?
C151 C161 N11 120.5(8) . . ?
C111 C161 N11 119.3(7) . . ?
C161 N11 Re1 116.6(5) . . ?
C361 C311 C321 118.6(9) . . ?
C361 C311 P11 122.5(7) . . ?
C321 C311 P11 119.0(8) . . ?
C331 C321 C311 119.7(10) . . ?
C341 C331 C321 120.7(10) . . ?
C351 C341 C331 120.9(10) . . ?
C341 C351 C361 120.6(11) . . ?
C311 C361 C351 119.3(10) . . ?
C421 C411 C461 118.4(9) . . ?
C421 C411 P11 121.6(8) . . ?
C461 C411 P11 119.7(7) . . ?
C411 C421 C431 120.4(11) . . ?
C441 C431 C421 121.0(10) . . ?
C431 C441 C451 118.9(10) . . ?
C441 C451 C461 120.1(11) . . ?
C411 C461 C451 121.0(10) . . ?
C511 P21 C611 103.8(4) . . ?
C511 P21 C21 100.0(4) . . ?
C611 P21 C21 107.8(5) . . ?
C511 P21 Re1 124.0(3) . . ?
C611 P21 Re1 111.7(3) . . ?
C21 P21 Re1 108.3(3) . . ?
C211 C21 P21 114.7(6) . . ?
C221 C211 C261 118.8(8) . . ?
C221 C211 C21 120.2(9) . . ?
C261 C211 C21 120.9(8) . . ?
C231 C221 C211 120.1(10) . . ?
C241 C231 C221 121.0(10) . . ?
C251 C241 C231 119.5(10) . . ?
C241 C251 C261 120.4(9) . . ?
C251 C261 C211 120.1(8) . . ?
C251 C261 N21 120.1(8) . . ?
C211 C261 N21 119.8(7) . . ?
C261 N21 Re1 116.6(5) . . ?
C561 C511 C521 119.6(8) . . ?
C561 C511 P21 118.9(8) . . ?
C521 C511 P21 121.4(7) . . ?
C531 C521 C511 119.5(9) . . ?
C541 C531 C521 121.0(11) . . ?
C531 C541 C551 119.8(9) . . ?
C561 C551 C541 119.3(10) . . ?
C551 C561 C511 120.7(11) . . ?
C621 C611 C661 117.6(9) . . ?
C621 C611 P21 121.8(7) . . ?
C661 C611 P21 119.9(7) . . ?
C631 C621 C611 122.4(10) . . ?
C621 C631 C641 119.6(11) . . ?
C631 C641 C651 120.6(10) . . ?
C641 C651 C661 118.8(11) . . ?
C651 C661 C611 121.0(10) . . ?
O202 Re2 O102 176.3(3) . . ?
O202 Re2 N12 90.2(3) . . ?
O102 Re2 N12 86.3(3) . . ?
O202 Re2 N22 87.9(3) . . ?
O102 Re2 N22 90.5(3) . . ?
N12 Re2 N22 87.3(2) . . ?
O202 Re2 P12 88.6(2) . . ?
O102 Re2 P12 92.3(2) . . ?
N12 Re2 P12 80.33(18) . . ?
N22 Re2 P12 167.12(18) . . ?
O202 Re2 P22 96.03(19) . . ?
O102 Re2 P22 87.18(19) . . ?
N12 Re2 P22 169.86(19) . . ?
N22 Re2 P22 84.99(17) . . ?
P12 Re2 P22 107.71(8) . . ?
C312 P12 C112 106.4(5) . . ?
C312 P12 C412 107.4(5) . . ?
C112 P12 C412 102.3(4) . . ?
C312 P12 Re2 116.2(3) . . ?
C112 P12 Re2 100.7(3) . . ?
C412 P12 Re2 121.4(3) . . ?
C122 C112 C162 117.5(9) . . ?
C122 C112 P12 124.3(8) . . ?
C162 C112 P12 118.2(6) . . ?
C112 C122 C132 120.1(10) . . ?
C142 C132 C122 122.0(9) . . ?
C132 C142 C152 119.3(10) . . ?
C162 C152 C142 119.7(10) . . ?
C152 C162 C112 121.2(8) . . ?
C152 C162 N12 120.1(8) . . ?
C112 C162 N12 118.7(7) . . ?
C162 N12 Re2 118.9(5) . . ?
C362 C312 C322 115.1(11) . . ?
C362 C312 P12 119.5(9) . . ?
C322 C312 P12 125.3(9) . . ?
C332 C322 C312 120.4(12) . . ?
C342 C332 C322 123.9(14) . . ?
C332 C342 C352 117.0(14) . . ?
C342 C352 C362 121.2(15) . . ?
C352 C362 C312 122.3(13) . . ?
C422 C412 C462 120.0(10) . . ?
C422 C412 P12 122.5(9) . . ?
C462 C412 P12 117.6(8) . . ?
C412 C422 C432 118.6(14) . . ?
C422 C432 C442 121.1(14) . . ?
C452 C442 C432 120.5(12) . . ?
C442 C452 C462 119.7(14) . . ?
C452 C462 C412 120.0(12) . . ?
C512 P22 C612 104.5(4) . . ?
C512 P22 C22 102.5(4) . . ?
C612 P22 C22 105.3(4) . . ?
C512 P22 Re2 114.8(3) . . ?
C612 P22 Re2 120.6(3) . . ?
C22 P22 Re2 107.4(3) . . ?
C212 C22 P22 111.5(6) . . ?
C222 C212 C262 118.8(9) . . ?
C222 C212 C22 121.3(8) . . ?
C262 C212 C22 119.9(8) . . ?
C232 C222 C212 119.7(9) . . ?
C222 C232 C242 120.0(9) . . ?
C252 C242 C232 120.1(10) . . ?
C242 C252 C262 120.7(9) . . ?
C252 C262 C212 120.7(8) . . ?
C252 C262 N22 120.7(8) . . ?
C212 C262 N22 118.5(8) . . ?
C262 N22 Re2 115.8(5) . . ?
C522 C512 C562 118.6(9) . . ?
C522 C512 P22 120.2(7) . . ?
C562 C512 P22 121.1(8) . . ?
C532 C522 C512 120.4(10) . . ?
C522 C532 C542 121.3(11) . . ?
C552 C542 C532 118.8(11) . . ?
C542 C552 C562 122.3(11) . . ?
C552 C562 C512 118.5(10) . . ?
C622 C612 C662 118.9(9) . . ?
C622 C612 P22 118.6(7) . . ?
C662 C612 P22 122.3(7) . . ?
C612 C622 C632 119.7(9) . . ?
C642 C632 C622 120.0(10) . . ?
C632 C642 C652 120.4(10) . . ?
C662 C652 C642 121.2(11) . . ?
C652 C662 C612 119.7(10) . . ?
Cl69 C68 Cl67 111.5(11) . . ?
Cl77 C78 Cl79 115.7(17) . . ?
Cl87 C88 Cl89 112.7(8) . . ?
Cl97 C98 Cl99 112.8(9) . . ?

loop_
_geom_bond_atom_site_label_1
_geom_bond_atom_site_label_2
_geom_bond_distance
_geom_bond_site_symmetry_2
_geom_bond_publ_flag
Re1 O101 1.746(6) . ?
Re1 O201 1.773(6) . ?
Re1 N11 2.239(6) . ?
Re1 N21 2.246(7) . ?
Re1 P11 2.413(2) . ?
Re1 P21 2.422(2) . ?
P11 C311 1.801(9) . ?
P11 C411 1.814(9) . ?
P11 C11 1.839(9) . ?
C11 C111 1.510(13) . ?
C111 C121 1.392(14) . ?
C111 C161 1.405(12) . ?
C121 C131 1.358(17) . ?
C131 C141 1.356(17) . ?
C141 C151 1.393(14) . ?
C151 C161 1.359(12) . ?
C161 N11 1.444(10) . ?
C311 C361 1.391(14) . ?
C311 C321 1.419(13) . ?
C321 C331 1.381(15) . ?
C331 C341 1.359(17) . ?
C341 C351 1.352(17) . ?
C351 C361 1.405(15) . ?
C411 C421 1.332(13) . ?
C411 C461 1.387(14) . ?
C421 C431 1.425(15) . ?
C431 C441 1.349(18) . ?
C441 C451 1.361(17) . ?
C451 C461 1.398(14) . ?
P21 C511 1.826(9) . ?
P21 C611 1.823(9) . ?
P21 C21 1.853(9) . ?
C21 C211 1.510(12) . ?
C211 C221 1.380(13) . ?
C211 C261 1.408(12) . ?
C221 C231 1.368(15) . ?
C231 C241 1.376(16) . ?
C241 C251 1.376(14) . ?
C251 C261 1.368(12) . ?
C261 N21 1.438(11) . ?
C511 C561 1.376(13) . ?
C511 C521 1.382(13) . ?
C521 C531 1.381(13) . ?
C531 C541 1.343(16) . ?
C541 C551 1.410(17) . ?
C551 C561 1.362(13) . ?
C611 C621 1.372(14) . ?
C611 C661 1.400(13) . ?
C621 C631 1.364(15) . ?
C631 C641 1.368(18) . ?
C641 C651 1.391(17) . ?
C651 C661 1.383(14) . ?
Re2 O202 1.762(6) . ?
Re2 O102 1.775(6) . ?
Re2 N12 2.204(6) . ?
Re2 N22 2.245(6) . ?
Re2 P12 2.420(2) . ?
Re2 P22 2.454(2) . ?
P12 C312 1.781(12) . ?
P12 C112 1.825(10) . ?
P12 C412 1.835(10) . ?
C112 C122 1.389(12) . ?
C112 C162 1.406(12) . ?
C122 C132 1.385(15) . ?
C132 C142 1.346(17) . ?
C142 C152 1.392(14) . ?
C152 C162 1.380(12) . ?
C162 N12 1.461(10) . ?
C312 C362 1.391(16) . ?
C312 C322 1.394(16) . ?
C322 C332 1.384(19) . ?
C332 C342 1.33(2) . ?
C342 C352 1.36(2) . ?
C352 C362 1.386(19) . ?
C412 C422 1.375(15) . ?
C412 C462 1.390(16) . ?
C422 C432 1.384(17) . ?
C432 C442 1.38(2) . ?
C442 C452 1.33(2) . ?
C452 C462 1.401(16) . ?
P22 C512 1.809(9) . ?
P22 C612 1.818(10) . ?
P22 C22 1.820(9) . ?
C22 C212 1.520(12) . ?
C212 C222 1.400(13) . ?
C212 C262 1.403(12) . ?
C222 C232 1.376(15) . ?
C232 C242 1.425(15) . ?
C242 C252 1.338(14) . ?
C252 C262 1.382(13) . ?
C262 N22 1.435(11) . ?
C512 C522 1.399(13) . ?
C512 C562 1.417(13) . ?
C522 C532 1.368(14) . ?
C532 C542 1.397(19) . ?
C542 C552 1.345(19) . ?
C552 C562 1.404(16) . ?
C612 C622 1.401(13) . ?
C612 C662 1.399(13) . ?
C622 C632 1.394(14) . ?
C632 C642 1.362(16) . ?
C642 C652 1.371(17) . ?
C652 C662 1.365(15) . ?
Cl67 C68 1.73(2) . ?
C68 Cl69 1.72(2) . ?
Cl77 C78 1.65(3) . ?
C78 Cl79 1.73(3) . ?
Cl87 C88 1.691(15) . ?
C88 Cl89 1.717(16) . ?
Cl97 C98 1.722(15) . ?
C98 Cl99 1.730(16) . ?

loop_
_geom_hbond_atom_site_label_D
_geom_hbond_atom_site_label_H
_geom_hbond_atom_site_label_A
_geom_hbond_distance_DH
_geom_hbond_distance_HA
_geom_hbond_distance_DA
_geom_hbond_angle_DHA
_geom_hbond_site_symmetry_A
N11 H11D Cl1 0.90 2.32 3.201(7) 164.9 .
N21 H21C Cl1 0.90 2.48 3.375(7) 174.5 .
N21 H21D Cl2 0.90 2.50 3.345(7) 157.1 .
N11 H11C O102 0.90 1.91 2.791(9) 166.4 1_655
N12 H12A O201 0.90 1.87 2.763(9) 172.7 1_455
N12 H12B Cl2 0.90 2.63 3.376(7) 141.0 1_455
N22 H22C Cl2 0.90 2.37 3.268(7) 175.0 1_455
N22 H22D Cl1 0.90 2.41 3.282(7) 162.0 1_455
